data_2232015
loop_
_publ_author_name
'Eshtiagh-Hosseini, Hossien'
'Mirzaei, Masoud'
'Eydizadeh, Ehsan'
'Yousefi, Zakieh'
'Mol\<canov, Kre\<simir'

_publ_section_title
;
 Bis(9-aminoacridinium)
 bis(pyridine-2,6-dicarboxylato-\k^3^<i>O</i>^2^,<i>N</i>,<i>O</i>^6^)manganate(II)
 trihydrate
;
_journal_coeditor_code OM2447
_journal_issue 10
_journal_name_full 'Acta Crystallographica Section E'
_journal_page_first m1411
_journal_page_last m1412
_journal_paper_doi 10.1107/S1600536811036981
_journal_volume 67
_journal_year 2011
_chemical_formula_iupac '(C13 H11 N2)2 [Mn (C7 H3 N O4)2], 3H2 O'
_chemical_formula_moiety '2(C13 H11 N2 +), C14 H6 Mn N2 O8 2-, 3(H2 O)'
_chemical_formula_sum 'C40 H34 Mn N6 O11'
_chemical_formula_weight 829.67
_chemical_name_systematic
;
Bis(9-aminoacridinium) bis(pyridine-2,6-dicarboxylato-
\k^3^<i>O</i>^2^,<i>N</i>,<i>O</i>^6^)manganate(II) trihydrate
;
_space_group_IT_number 2
_symmetry_cell_setting triclinic
_symmetry_space_group_name_Hall '-P 1'
_symmetry_space_group_name_H-M 'P -1'
_audit_creation_method 'WinGX routine CIF_UPDATE'
_cell_angle_alpha 102.351(3)
_cell_angle_beta 103.466(3)
_cell_angle_gamma 104.868(3)
_cell_formula_units_Z 2
_cell_length_a 10.8202(4)
_cell_length_b 13.5186(5)
_cell_length_c 13.9844(5)
_cell_measurement_reflns_used 11391
_cell_measurement_temperature 293(2)
_cell_measurement_theta_max 75.8655
_cell_measurement_theta_min 3.3941
_cell_volume 1839.43(13)
_computing_cell_refinement
;
<i>CrysAlis PRO</i> (Oxford Diffraction, 2010)
;
_computing_data_collection
;
<i>CrysAlis PRO</i> (Oxford Diffraction, 2010)
;
_computing_data_reduction
;
<i>CrysAlis PRO</i> (Oxford Diffraction, 2010)
;
_computing_molecular_graphics 'ORTEP-3 for Windows (Farrugia, 1997)'
_computing_publication_material 'WinGX (Farrugia, 1999) and PLATON (Spek; 2009)'
_computing_structure_refinement 'SHELXL97 (Sheldrick, 2008)'
_computing_structure_solution 'SHELXS86 (Sheldrick, 2008)'
_diffrn_ambient_temperature 293(2)
_diffrn_detector_area_resol_mean 10.4323
_diffrn_measured_fraction_theta_full 0.989
_diffrn_measured_fraction_theta_max 0.989
_diffrn_measurement_device_type 'Oxford Diffraction Xcalibur Nova'
_diffrn_measurement_method \w
_diffrn_radiation_monochromator graphite
_diffrn_radiation_source 'Enhance (Cu) X-ray Source'
_diffrn_radiation_type CuK\a
_diffrn_radiation_wavelength 1.54184
_diffrn_reflns_av_R_equivalents 0.0289
_diffrn_reflns_limit_h_max 13
_diffrn_reflns_limit_h_min -13
_diffrn_reflns_limit_k_max 16
_diffrn_reflns_limit_k_min -17
_diffrn_reflns_limit_l_max 12
_diffrn_reflns_limit_l_min -17
_diffrn_reflns_number 17948
_diffrn_reflns_theta_full 76.06
_diffrn_reflns_theta_max 76.05
_diffrn_reflns_theta_min 3.4
_exptl_absorpt_coefficient_mu 3.545
_exptl_absorpt_correction_T_max 0.7182
_exptl_absorpt_correction_T_min 0.5375
_exptl_absorpt_correction_type multi-scan
_exptl_absorpt_process_details '(<i>CrysAlis PRO</i>; Oxford Diffraction, 2010)'
_exptl_crystal_colour yellow
_exptl_crystal_density_diffrn 1.498
_exptl_crystal_density_method 'not measured'
_exptl_crystal_description prism
_exptl_crystal_F_000 858
_exptl_crystal_size_max 0.20
_exptl_crystal_size_mid 0.12
_exptl_crystal_size_min 0.10
_refine_diff_density_max 0.250
_refine_diff_density_min -0.307
_refine_ls_extinction_coef 0.00077(19)
_refine_ls_extinction_expression Fc^*^=kFc[1+0.001xFc^2^\l^3^/sin(2\q)]^-1/4^
_refine_ls_extinction_method 'SHELXL97 (Sheldrick, 2008)'
_refine_ls_goodness_of_fit_ref 1.079
_refine_ls_hydrogen_treatment mixed
_refine_ls_matrix_type full
_refine_ls_number_parameters 572
_refine_ls_number_reflns 7606
_refine_ls_number_restraints 9
_refine_ls_restrained_S_all 1.079
_refine_ls_R_factor_gt 0.0377
_refine_ls_shift/su_max 0
_refine_ls_structure_factor_coef Fsqd
_refine_ls_weighting_details 'calc w=1/[\s^2^(Fo^2^)+(0.0654P)^2^+0.2228P] where P=(Fo^2^+2Fc^2^)/3'
_refine_ls_weighting_scheme calc
_refine_ls_wR_factor_ref 0.1141
_reflns_number_gt 6791
_reflns_number_total 7606
_reflns_threshold_expression I>2sigma(I)
_cod_data_source_file om2447.cif
_cod_data_source_block I
_cod_original_cell_volume 1839.42(12)
_cod_database_code 2232015
_cod_database_fobs_code 2232015

loop_
_symmetry_equiv_pos_as_xyz
'x, y, z'
'-x, -y, -z'

loop_
_atom_site_type_symbol
_atom_site_label
_atom_site_fract_x
_atom_site_fract_y
_atom_site_fract_z
_atom_site_U_iso_or_equiv
_atom_site_adp_type
_atom_site_calc_flag
_atom_site_refinement_flags
_atom_site_occupancy
Mn Mn1 0.64063(3) 0.25673(2) 0.40959(2) 0.04394(10) Uani d . 1
O O1 0.44381(15) 0.20160(11) 0.28655(10) 0.0518(3) Uani d . 1
O O2 0.26457(17) 0.05818(15) 0.19184(12) 0.0669(4) Uani d . 1
O O3 0.79344(15) 0.20184(11) 0.50812(11) 0.0535(3) Uani d . 1
O O4 0.84704(14) 0.06026(11) 0.53782(11) 0.0529(3) Uani d . 1
N N1 0.56149(14) 0.08499(11) 0.37675(10) 0.0360(3) Uani d . 1
C C1 0.43716(17) 0.03411(14) 0.31346(11) 0.0377(3) Uani d . 1
C C2 0.37476(18) -0.07366(15) 0.29815(13) 0.0451(4) Uani d . 1
H H2 0.2881 -0.1084 0.2535 0.054 Uiso calc R 1
C C3 0.44423(19) -0.12868(14) 0.35074(14) 0.0447(4) Uani d . 1
H H3 0.4042 -0.2009 0.3422 0.054 Uiso calc R 1
C C4 0.57380(18) -0.07533(13) 0.41616(12) 0.0404(3) Uani d . 1
H H4 0.6221 -0.1111 0.4517 0.048 Uiso calc R 1
C C5 0.62957(16) 0.03236(13) 0.42732(11) 0.0356(3) Uani d . 1
C C6 0.37496(19) 0.10379(16) 0.25923(13) 0.0444(4) Uani d . 1
C C7 0.76853(18) 0.10354(14) 0.49707(12) 0.0407(3) Uani d . 1
O O5 0.54528(17) 0.30295(10) 0.52945(11) 0.0543(3) Uani d . 1
O O6 0.52901(17) 0.43798(12) 0.64314(11) 0.0581(4) Uani d . 1
O O7 0.76616(18) 0.31403(12) 0.31869(11) 0.0609(4) Uani d . 1
O O8 0.91391(19) 0.45506(14) 0.30369(13) 0.0657(4) Uani d . 1
N N2 0.71790(16) 0.42813(11) 0.47040(10) 0.0416(3) Uani d . 1
C C8 0.67712(19) 0.47705(14) 0.54468(12) 0.0425(4) Uani d . 1
C C9 0.7249(2) 0.58709(15) 0.58508(14) 0.0528(4) Uani d . 1
H H9 0.6945 0.6213 0.6354 0.063 Uiso calc R 1
C C10 0.8191(3) 0.64496(16) 0.54865(17) 0.0605(5) Uani d . 1
H H10 0.8542 0.719 0.5757 0.073 Uiso calc R 1
C C11 0.8613(2) 0.59309(16) 0.47198(16) 0.0567(5) Uani d . 1
H H11 0.9251 0.6313 0.4474 0.068 Uiso calc R 1
C C12 0.8062(2) 0.48295(14) 0.43303(13) 0.0453(4) Uani d . 1
C C13 0.5753(2) 0.40030(14) 0.57584(12) 0.0435(4) Uani d . 1
C C14 0.8333(2) 0.41252(16) 0.34409(14) 0.0493(4) Uani d . 1
N N3 0.14305(15) 0.10470(12) 0.02023(11) 0.0411(3) Uani d . 1
H H3N 0.181(2) 0.0906(19) 0.0761(19) 0.050(6) Uiso d . 1
N N4 -0.01292(19) 0.18331(17) -0.24082(13) 0.0553(4) Uani d . 1
H H4A -0.029(3) 0.141(2) -0.300(2) 0.065(7) Uiso d D 1
H H4B -0.029(3) 0.248(2) -0.236(2) 0.073(8) Uiso d D 1
C C15 0.03526(17) 0.15624(15) -0.15714(13) 0.0428(4) Uani d . 1
C C16 0.05018(16) 0.22265(14) -0.05743(13) 0.0397(3) Uani d . 1
C C17 0.01312(18) 0.31667(16) -0.04250(15) 0.0475(4) Uani d . 1
H H17 -0.0232 0.3373 -0.0991 0.057 Uiso calc R 1
C C18 0.0302(2) 0.37710(17) 0.05400(17) 0.0525(4) Uani d . 1
H H18 0.0065 0.4391 0.0627 0.063 Uiso calc R 1
C C19 0.0832(2) 0.34669(18) 0.14030(15) 0.0539(4) Uani d . 1
H H19 0.0924 0.3879 0.2056 0.065 Uiso calc R 1
C C20 0.12132(19) 0.25721(16) 0.12938(14) 0.0468(4) Uani d . 1
H H20 0.1576 0.238 0.187 0.056 Uiso calc R 1
C C21 0.10539(16) 0.19399(14) 0.03001(12) 0.0389(3) Uani d . 1
C C22 0.12958(16) 0.03901(14) -0.07291(13) 0.0414(3) Uani d . 1
C C23 0.1714(2) -0.05174(16) -0.07770(16) 0.0500(4) Uani d . 1
H H23 0.2069 -0.0672 -0.0175 0.06 Uiso calc R 1
C C24 0.1597(2) -0.11733(17) -0.17090(18) 0.0589(5) Uani d . 1
H H24 0.1881 -0.177 -0.1737 0.071 Uiso calc R 1
C C25 0.1055(2) -0.09545(19) -0.26169(17) 0.0628(5) Uani d . 1
H H25 0.0982 -0.1406 -0.3246 0.075 Uiso calc R 1
C C26 0.0634(2) -0.00866(19) -0.25909(15) 0.0586(5) Uani d . 1
H H26 0.0271 0.0046 -0.3204 0.07 Uiso calc R 1
C C27 0.07390(17) 0.06234(15) -0.16393(13) 0.0445(4) Uani d . 1
N N5 0.66357(16) 0.67352(14) 1.11671(11) 0.0465(3) Uani d . 1
H H5N 0.677(3) 0.680(2) 1.180(2) 0.073(8) Uiso d . 1
N N6 0.54690(18) 0.61190(14) 0.80226(11) 0.0475(3) Uani d . 1
H H6A 0.556(2) 0.5560(19) 0.7592(19) 0.053(6) Uiso d D 1
H H6B 0.523(3) 0.661(2) 0.7753(19) 0.060(7) Uiso d D 1
C C28 0.58159(16) 0.62845(13) 0.90294(12) 0.0375(3) Uani d . 1
C C29 0.56236(17) 0.71798(13) 0.96725(12) 0.0393(3) Uani d . 1
C C30 0.4940(2) 0.78319(15) 0.92699(14) 0.0466(4) Uani d . 1
H H30 0.4611 0.7694 0.8562 0.056 Uiso calc R 1
C C31 0.4756(2) 0.86606(17) 0.99064(18) 0.0569(5) Uani d . 1
H H31 0.4295 0.9079 0.963 0.068 Uiso calc R 1
C C32 0.5257(3) 0.88850(18) 1.09755(18) 0.0627(6) Uani d . 1
H H32 0.5154 0.9468 1.1403 0.075 Uiso calc R 1
C C33 0.5889(2) 0.82645(17) 1.13944(15) 0.0559(5) Uani d . 1
H H33 0.6208 0.8416 1.2105 0.067 Uiso calc R 1
C C34 0.60641(17) 0.73838(15) 1.07472(13) 0.0424(4) Uani d . 1
C C35 0.67653(16) 0.58457(15) 1.05882(13) 0.0424(4) Uani d . 1
C C36 0.73090(19) 0.51809(18) 1.10862(17) 0.0542(5) Uani d . 1
H H36 0.7585 0.5358 1.18 0.065 Uiso calc R 1
C C37 0.7427(2) 0.42785(19) 1.05168(19) 0.0594(5) Uani d . 1
H H37 0.7766 0.3832 1.0846 0.071 Uiso calc R 1
C C38 0.7046(2) 0.40105(17) 0.94423(19) 0.0584(5) Uani d . 1
H H38 0.7144 0.3395 0.9065 0.07 Uiso calc R 1
C C39 0.65279(19) 0.46540(15) 0.89438(15) 0.0476(4) Uani d . 1
H H39 0.6283 0.4474 0.823 0.057 Uiso calc R 1
C C40 0.63637(16) 0.55866(14) 0.95048(13) 0.0396(3) Uani d . 1
O O9 0.88560(18) -0.13804(14) 0.47029(16) 0.0717(4) Uani d D 1
H H9A 0.866(3) -0.0741(19) 0.486(3) 0.096(11) Uiso d D 1
H H9B 0.971(2) -0.119(3) 0.463(3) 0.103(12) Uiso d D 1
O O10 1.0899(2) 0.63986(16) 0.28914(14) 0.0766(5) Uani d D 1
H H10A 1.135(3) 0.684(2) 0.3551(16) 0.087(10) Uiso d D 1
H H10B 1.036(3) 0.580(2) 0.298(3) 0.114(13) Uiso d D 1
O O11 0.6811(2) 0.69942(17) 1.31723(11) 0.0742(5) Uani d D 1
H H11A 0.618(3) 0.657(2) 1.338(3) 0.100(11) Uiso d D 1
H H11B 0.744(3) 0.750(2) 1.3740(19) 0.089(10) Uiso d D 1

loop_
_atom_site_aniso_label
_atom_site_aniso_U_11
_atom_site_aniso_U_22
_atom_site_aniso_U_33
_atom_site_aniso_U_12
_atom_site_aniso_U_13
_atom_site_aniso_U_23
Mn1 0.0648(2) 0.03080(15) 0.03618(15) 0.01615(12) 0.01555(12) 0.00863(10)
O1 0.0674(8) 0.0479(7) 0.0453(7) 0.0261(6) 0.0124(6) 0.0202(6)
O2 0.0601(9) 0.0752(10) 0.0585(8) 0.0199(8) -0.0034(7) 0.0314(8)
O3 0.0560(8) 0.0393(7) 0.0511(7) 0.0095(6) 0.0022(6) 0.0079(5)
O4 0.0479(7) 0.0520(7) 0.0527(7) 0.0204(6) 0.0020(6) 0.0123(6)
N1 0.0452(7) 0.0343(6) 0.0295(6) 0.0150(5) 0.0110(5) 0.0090(5)
C1 0.0442(8) 0.0426(8) 0.0285(7) 0.0162(7) 0.0117(6) 0.0118(6)
C2 0.0437(9) 0.0473(9) 0.0385(8) 0.0089(7) 0.0084(7) 0.0120(7)
C3 0.0532(10) 0.0353(8) 0.0447(9) 0.0101(7) 0.0160(7) 0.0140(7)
C4 0.0518(9) 0.0385(8) 0.0370(8) 0.0207(7) 0.0147(7) 0.0146(6)
C5 0.0426(8) 0.0364(8) 0.0303(7) 0.0162(6) 0.0126(6) 0.0091(6)
C6 0.0491(9) 0.0548(10) 0.0344(7) 0.0223(8) 0.0115(7) 0.0180(7)
C7 0.0457(9) 0.0409(8) 0.0348(7) 0.0157(7) 0.0103(6) 0.0091(6)
O5 0.0814(10) 0.0353(6) 0.0494(7) 0.0152(6) 0.0312(7) 0.0112(5)
O6 0.0752(9) 0.0496(8) 0.0451(7) 0.0153(7) 0.0266(7) 0.0016(6)
O7 0.0890(11) 0.0468(7) 0.0525(8) 0.0196(7) 0.0377(8) 0.0110(6)
O8 0.0794(10) 0.0665(10) 0.0610(9) 0.0203(8) 0.0370(8) 0.0254(7)
N2 0.0566(8) 0.0335(7) 0.0335(6) 0.0140(6) 0.0127(6) 0.0090(5)
C8 0.0561(10) 0.0368(8) 0.0304(7) 0.0147(7) 0.0081(6) 0.0067(6)
C9 0.0733(13) 0.0380(9) 0.0383(8) 0.0150(8) 0.0125(8) 0.0021(7)
C10 0.0792(14) 0.0332(9) 0.0544(11) 0.0049(9) 0.0154(10) 0.0046(8)
C11 0.0662(12) 0.0426(10) 0.0539(11) 0.0062(9) 0.0169(9) 0.0143(8)
C12 0.0567(10) 0.0401(9) 0.0375(8) 0.0130(7) 0.0112(7) 0.0147(7)
C13 0.0600(10) 0.0402(9) 0.0304(7) 0.0182(7) 0.0130(7) 0.0089(6)
C14 0.0649(11) 0.0473(10) 0.0409(9) 0.0198(8) 0.0193(8) 0.0177(7)
N3 0.0403(7) 0.0457(8) 0.0354(7) 0.0127(6) 0.0078(5) 0.0137(6)
N4 0.0621(10) 0.0606(10) 0.0367(8) 0.0191(8) 0.0042(7) 0.0139(7)
C15 0.0351(8) 0.0483(9) 0.0374(8) 0.0065(7) 0.0050(6) 0.0123(7)
C16 0.0316(7) 0.0459(9) 0.0396(8) 0.0097(6) 0.0087(6) 0.0144(7)
C17 0.0403(8) 0.0532(10) 0.0501(9) 0.0169(7) 0.0096(7) 0.0198(8)
C18 0.0466(10) 0.0519(10) 0.0625(11) 0.0214(8) 0.0195(8) 0.0137(9)
C19 0.0554(11) 0.0572(11) 0.0465(9) 0.0188(9) 0.0175(8) 0.0066(8)
C20 0.0484(9) 0.0531(10) 0.0375(8) 0.0139(8) 0.0130(7) 0.0131(7)
C21 0.0326(7) 0.0431(8) 0.0385(8) 0.0083(6) 0.0102(6) 0.0125(7)
C22 0.0359(8) 0.0415(8) 0.0418(8) 0.0070(6) 0.0107(6) 0.0098(7)
C23 0.0471(9) 0.0464(10) 0.0556(10) 0.0140(8) 0.0146(8) 0.0152(8)
C24 0.0576(11) 0.0439(10) 0.0700(13) 0.0145(9) 0.0218(10) 0.0063(9)
C25 0.0663(13) 0.0557(12) 0.0523(11) 0.0120(10) 0.0180(9) -0.0030(9)
C26 0.0613(12) 0.0601(12) 0.0390(9) 0.0110(9) 0.0072(8) 0.0027(8)
C27 0.0390(8) 0.0477(9) 0.0383(8) 0.0067(7) 0.0080(6) 0.0083(7)
N5 0.0428(7) 0.0589(9) 0.0324(7) 0.0093(7) 0.0104(6) 0.0122(6)
N6 0.0635(10) 0.0470(8) 0.0335(7) 0.0255(7) 0.0120(6) 0.0086(6)
C28 0.0350(7) 0.0380(8) 0.0348(7) 0.0078(6) 0.0097(6) 0.0074(6)
C29 0.0392(8) 0.0391(8) 0.0360(8) 0.0085(6) 0.0124(6) 0.0074(6)
C30 0.0515(10) 0.0445(9) 0.0450(9) 0.0162(8) 0.0169(7) 0.0119(7)
C31 0.0651(12) 0.0478(10) 0.0647(12) 0.0238(9) 0.0276(10) 0.0147(9)
C32 0.0794(15) 0.0491(11) 0.0640(12) 0.0218(10) 0.0390(11) 0.0054(9)
C33 0.0649(12) 0.0561(11) 0.0404(9) 0.0106(9) 0.0237(8) 0.0037(8)
C34 0.0385(8) 0.0474(9) 0.0356(8) 0.0063(7) 0.0142(6) 0.0069(7)
C35 0.0317(7) 0.0504(9) 0.0428(8) 0.0067(6) 0.0102(6) 0.0183(7)
C36 0.0397(9) 0.0676(13) 0.0569(11) 0.0109(8) 0.0109(8) 0.0333(10)
C37 0.0427(9) 0.0623(12) 0.0828(14) 0.0169(9) 0.0170(9) 0.0431(11)
C38 0.0491(10) 0.0470(10) 0.0811(14) 0.0169(8) 0.0191(10) 0.0219(10)
C39 0.0438(9) 0.0434(9) 0.0532(10) 0.0139(7) 0.0122(7) 0.0126(8)
C40 0.0341(7) 0.0402(8) 0.0404(8) 0.0076(6) 0.0092(6) 0.0111(6)
O9 0.0588(9) 0.0509(9) 0.0911(12) 0.0094(7) 0.0181(8) 0.0069(8)
O10 0.0891(13) 0.0703(11) 0.0565(9) 0.0100(9) 0.0071(8) 0.0260(8)
O11 0.0774(11) 0.0874(12) 0.0363(7) -0.0017(9) 0.0132(7) 0.0133(7)

loop_
_atom_type_symbol
_atom_type_description
_atom_type_scat_dispersion_real
_atom_type_scat_dispersion_imag
_atom_type_scat_source
C C 0.0181 0.0091 'International Tables Vol C Tables 4.2.6.8 and 6.1.1.4'
H H 0 0 'International Tables Vol C Tables 4.2.6.8 and 6.1.1.4'
Mn Mn -0.5299 2.8052 'International Tables Vol C Tables 4.2.6.8 and 6.1.1.4'
N N 0.0311 0.018 'International Tables Vol C Tables 4.2.6.8 and 6.1.1.4'
O O 0.0492 0.0322 'International Tables Vol C Tables 4.2.6.8 and 6.1.1.4'

loop_
_geom_angle_atom_site_label_1
_geom_angle_atom_site_label_2
_geom_angle_atom_site_label_3
_geom_angle
N2 Mn1 N1 169.44(5)
N2 Mn1 O7 73.33(5)
N1 Mn1 O7 115.96(5)
N2 Mn1 O5 72.69(5)
N1 Mn1 O5 98.33(5)
O7 Mn1 O5 145.68(5)
N2 Mn1 O1 112.02(5)
N1 Mn1 O1 72.97(5)
O7 Mn1 O1 97.13(6)
O5 Mn1 O1 91.08(6)
N2 Mn1 O3 103.37(5)
N1 Mn1 O3 71.55(5)
O7 Mn1 O3 96.10(6)
O5 Mn1 O3 96.27(6)
O1 Mn1 O3 144.44(5)
C6 O1 Mn1 118.13(11)
C7 O3 Mn1 118.29(11)
C1 N1 C5 120.32(14)
C1 N1 Mn1 118.51(11)
C5 N1 Mn1 120.76(11)
N1 C1 C2 121.49(15)
N1 C1 C6 114.05(15)
C2 C1 C6 124.43(16)
C1 C2 C3 118.59(16)
C1 C2 H2 120.7
C3 C2 H2 120.7
C2 C3 C4 119.62(16)
C2 C3 H3 120.2
C4 C3 H3 120.2
C5 C4 C3 118.45(15)
C5 C4 H4 120.8
C3 C4 H4 120.8
N1 C5 C4 121.53(15)
N1 C5 C7 112.96(14)
C4 C5 C7 125.51(15)
O2 C6 O1 127.50(17)
O2 C6 C1 116.80(17)
O1 C6 C1 115.68(15)
O4 C7 O3 125.91(17)
O4 C7 C5 118.23(16)
O3 C7 C5 115.85(15)
C13 O5 Mn1 118.71(12)
C14 O7 Mn1 119.60(12)
C12 N2 C8 121.52(16)
C12 N2 Mn1 118.88(12)
C8 N2 Mn1 119.60(12)
N2 C8 C9 120.87(18)
N2 C8 C13 113.30(15)
C9 C8 C13 125.81(17)
C8 C9 C10 118.25(19)
C8 C9 H9 120.9
C10 C9 H9 120.9
C9 C10 C11 120.29(18)
C9 C10 H10 119.9
C11 C10 H10 119.9
C12 C11 C10 118.25(19)
C12 C11 H11 120.9
C10 C11 H11 120.9
N2 C12 C11 120.78(18)
N2 C12 C14 113.29(16)
C11 C12 C14 125.90(18)
O6 C13 O5 125.91(18)
O6 C13 C8 118.40(16)
O5 C13 C8 115.69(15)
O8 C14 O7 126.68(19)
O8 C14 C12 118.80(18)
O7 C14 C12 114.51(16)
C21 N3 C22 122.48(15)
C21 N3 H3N 118.6(15)
C22 N3 H3N 118.9(15)
C15 N4 H4A 119.1(19)
C15 N4 H4B 121.4(18)
H4A N4 H4B 119(2)
N4 C15 C27 121.37(17)
N4 C15 C16 119.93(18)
C27 C15 C16 118.70(16)
C21 C16 C17 118.15(16)
C21 C16 C15 118.76(16)
C17 C16 C15 123.09(16)
C18 C17 C16 120.63(18)
C18 C17 H17 119.7
C16 C17 H17 119.7
C17 C18 C19 120.64(19)
C17 C18 H18 119.7
C19 C18 H18 119.7
C20 C19 C18 120.60(18)
C20 C19 H19 119.7
C18 C19 H19 119.7
C19 C20 C21 119.58(18)
C19 C20 H20 120.2
C21 C20 H20 120.2
N3 C21 C16 120.66(15)
N3 C21 C20 118.95(16)
C16 C21 C20 120.38(17)
N3 C22 C23 119.67(17)
N3 C22 C27 119.93(17)
C23 C22 C27 120.40(17)
C24 C23 C22 120.0(2)
C24 C23 H23 120
C22 C23 H23 120
C23 C24 C25 120.5(2)
C23 C24 H24 119.7
C25 C24 H24 119.7
C26 C25 C24 120.59(19)
C26 C25 H25 119.7
C24 C25 H25 119.7
C25 C26 C27 121.0(2)
C25 C26 H26 119.5
C27 C26 H26 119.5
C22 C27 C26 117.47(19)
C22 C27 C15 119.44(16)
C26 C27 C15 123.06(18)
C34 N5 C35 122.46(15)
C34 N5 H5N 120(2)
C35 N5 H5N 117(2)
C28 N6 H6A 122.2(15)
C28 N6 H6B 120.0(16)
H6A N6 H6B 117(2)
N6 C28 C40 121.98(16)
N6 C28 C29 119.49(16)
C40 C28 C29 118.52(15)
C34 C29 C30 118.19(16)
C34 C29 C28 119.07(16)
C30 C29 C28 122.64(15)
C31 C30 C29 120.82(18)
C31 C30 H30 119.6
C29 C30 H30 119.6
C30 C31 C32 120.3(2)
C30 C31 H31 119.9
C32 C31 H31 119.9
C33 C32 C31 120.89(19)
C33 C32 H32 119.6
C31 C32 H32 119.6
C32 C33 C34 119.79(19)
C32 C33 H33 120.1
C34 C33 H33 120.1
N5 C34 C29 120.45(16)
N5 C34 C33 119.60(17)
C29 C34 C33 119.95(18)
N5 C35 C36 118.89(17)
N5 C35 C40 120.82(16)
C36 C35 C40 120.29(19)
C37 C36 C35 119.61(19)
C37 C36 H36 120.2
C35 C36 H36 120.2
C36 C37 C38 121.07(19)
C36 C37 H37 119.5
C38 C37 H37 119.5
C39 C38 C37 120.2(2)
C39 C38 H38 119.9
C37 C38 H38 119.9
C38 C39 C40 120.57(19)
C38 C39 H39 119.7
C40 C39 H39 119.7
C39 C40 C35 118.27(17)
C39 C40 C28 123.25(16)
C35 C40 C28 118.48(16)
H9A O9 H9B 105(3)
H10A O10 H10B 104(3)
H11A O11 H11B 108(3)

loop_
_geom_bond_atom_site_label_1
_geom_bond_atom_site_label_2
_geom_bond_distance
Mn1 N2 2.1501(14)
Mn1 N1 2.1622(14)
Mn1 O7 2.1786(15)
Mn1 O5 2.2254(13)
Mn1 O1 2.2319(15)
Mn1 O3 2.2780(14)
O1 C6 1.263(2)
O2 C6 1.243(2)
O3 C7 1.254(2)
O4 C7 1.249(2)
N1 C1 1.333(2)
N1 C5 1.338(2)
C1 C2 1.385(2)
C1 C6 1.519(2)
C2 C3 1.387(3)
C2 H2 0.93
C3 C4 1.387(3)
C3 H3 0.93
C4 C5 1.384(2)
C4 H4 0.93
C5 C7 1.520(2)
O5 C13 1.255(2)
O6 C13 1.241(2)
O7 C14 1.268(3)
O8 C14 1.233(3)
N2 C12 1.330(2)
N2 C8 1.334(2)
C8 C9 1.382(3)
C8 C13 1.520(3)
C9 C10 1.383(3)
C9 H9 0.93
C10 C11 1.387(3)
C10 H10 0.93
C11 C12 1.384(3)
C11 H11 0.93
C12 C14 1.532(3)
N3 C21 1.360(2)
N3 C22 1.363(2)
N3 H3N 0.88(2)
N4 C15 1.331(2)
N4 H4A 0.85(3)
N4 H4B 0.93(3)
C15 C27 1.426(3)
C15 C16 1.436(2)
C16 C21 1.408(2)
C16 C17 1.417(3)
C17 C18 1.363(3)
C17 H17 0.93
C18 C19 1.402(3)
C18 H18 0.93
C19 C20 1.365(3)
C19 H19 0.93
C20 C21 1.413(2)
C20 H20 0.93
C22 C23 1.406(3)
C22 C27 1.412(3)
C23 C24 1.368(3)
C23 H23 0.93
C24 C25 1.395(4)
C24 H24 0.93
C25 C26 1.360(4)
C25 H25 0.93
C26 C27 1.425(3)
C26 H26 0.93
N5 C34 1.351(3)
N5 C35 1.358(3)
N5 H5N 0.84(3)
N6 C28 1.323(2)
N6 H6A 0.90(2)
N6 H6B 0.90(3)
C28 C40 1.434(2)
C28 C29 1.438(2)
C29 C34 1.408(2)
C29 C30 1.413(3)
C30 C31 1.363(3)
C30 H30 0.93
C31 C32 1.402(3)
C31 H31 0.93
C32 C33 1.354(4)
C32 H32 0.93
C33 C34 1.416(3)
C33 H33 0.93
C35 C36 1.410(3)
C35 C40 1.412(2)
C36 C37 1.360(4)
C36 H36 0.93
C37 C38 1.400(3)
C37 H37 0.93
C38 C39 1.373(3)
C38 H38 0.93
C39 C40 1.412(3)
C39 H39 0.93
O9 H9A 0.933(18)
O9 H9B 0.926(18)
O10 H10A 0.924(18)
O10 H10B 0.922(18)
O11 H11A 0.923(18)
O11 H11B 0.914(18)

loop_
_geom_hbond_atom_site_label_D
_geom_hbond_atom_site_label_H
_geom_hbond_atom_site_label_A
_geom_hbond_site_symmetry_A
_geom_hbond_distance_DH
_geom_hbond_distance_HA
_geom_hbond_distance_DA
_geom_hbond_angle_DHA
_geom_hbond_publ_flag
N3 H3N O2 . 0.88(2) 1.86(2) 2.736(2) 178(2) yes
N4 H4A O4 1_454 0.85(3) 2.22(3) 2.994(2) 152(3) yes
N4 H4B O10 2_665 0.93(3) 2.01(3) 2.884(3) 156(2) yes
N5 H5N O11 . 0.84(3) 1.87(3) 2.706(2) 171(3) yes
N6 H6A O6 . 0.90(2) 1.92(3) 2.801(2) 164(2) yes
N6 H6B O1 2_666 0.89(3) 2.20(3) 3.029(2) 155(3) yes
O9 H9A O4 . 0.94(3) 1.89(3) 2.815(2) 171(3) yes
O9 H9B O4 2_756 0.93(3) 1.93(3) 2.851(3) 172(3) yes
O10 H10A O3 2_766 0.92(2) 2.02(2) 2.926(2) 168(3) yes
O10 H10B O8 . 0.92(3) 1.89(3) 2.805(3) 175(4) yes
O11 H11A O6 2_667 0.92(3) 1.88(3) 2.790(3) 170(4) yes
O11 H11B O9 1_566 0.92(3) 1.85(3) 2.756(3) 169(2) yes

loop_
_geom_torsion_atom_site_label_1
_geom_torsion_atom_site_label_2
_geom_torsion_atom_site_label_3
_geom_torsion_atom_site_label_4
_geom_torsion
N2 Mn1 O1 C6 -165.89(13)
N1 Mn1 O1 C6 4.23(13)
O7 Mn1 O1 C6 119.25(13)
O5 Mn1 O1 C6 -94.15(13)
O3 Mn1 O1 C6 8.22(18)
N2 Mn1 O3 C7 173.32(13)
N1 Mn1 O3 C7 2.96(13)
O7 Mn1 O3 C7 -112.41(14)
O5 Mn1 O3 C7 99.67(14)
O1 Mn1 O3 C7 -1.07(19)
N2 Mn1 N1 C1 112.5(3)
O7 Mn1 N1 C1 -97.01(12)
O5 Mn1 N1 C1 81.29(12)
O1 Mn1 N1 C1 -7.29(11)
O3 Mn1 N1 C1 175.16(12)
N2 Mn1 N1 C5 -60.2(4)
O7 Mn1 N1 C5 90.30(12)
O5 Mn1 N1 C5 -91.40(12)
O1 Mn1 N1 C5 -179.98(12)
O3 Mn1 N1 C5 2.47(11)
C5 N1 C1 C2 0.1(2)
Mn1 N1 C1 C2 -172.62(12)
C5 N1 C1 C6 -178.14(13)
Mn1 N1 C1 C6 9.13(17)
N1 C1 C2 C3 0.3(2)
C6 C1 C2 C3 178.37(16)
C1 C2 C3 C4 -0.6(3)
C2 C3 C4 C5 0.4(3)
C1 N1 C5 C4 -0.3(2)
Mn1 N1 C5 C4 172.30(11)
C1 N1 C5 C7 -179.10(13)
Mn1 N1 C5 C7 -6.54(17)
C3 C4 C5 N1 0.0(2)
C3 C4 C5 C7 178.68(15)
Mn1 O1 C6 O2 -179.12(17)
Mn1 O1 C6 C1 -1.0(2)
N1 C1 C6 O2 173.11(17)
C2 C1 C6 O2 -5.1(3)
N1 C1 C6 O1 -5.2(2)
C2 C1 C6 O1 176.59(16)
Mn1 O3 C7 O4 172.80(14)
Mn1 O3 C7 C5 -7.1(2)
N1 C5 C7 O4 -171.07(15)
C4 C5 C7 O4 10.1(2)
N1 C5 C7 O3 8.9(2)
C4 C5 C7 O3 -169.90(16)
N2 Mn1 O5 C13 0.21(14)
N1 Mn1 O5 C13 174.50(15)
O7 Mn1 O5 C13 -8.2(2)
O1 Mn1 O5 C13 -112.55(15)
O3 Mn1 O5 C13 102.30(15)
N2 Mn1 O7 C14 5.78(16)
N1 Mn1 O7 C14 -168.81(15)
O5 Mn1 O7 C14 14.2(2)
O1 Mn1 O7 C14 116.70(17)
O3 Mn1 O7 C14 -96.39(17)
N1 Mn1 N2 C12 147.6(3)
O7 Mn1 N2 C12 -4.85(14)
O5 Mn1 N2 C12 -179.90(15)
O1 Mn1 N2 C12 -95.92(14)
O3 Mn1 N2 C12 87.60(14)
N1 Mn1 N2 C8 -32.1(4)
O7 Mn1 N2 C8 175.43(15)
O5 Mn1 N2 C8 0.38(13)
O1 Mn1 N2 C8 84.37(14)
O3 Mn1 N2 C8 -92.12(14)
C12 N2 C8 C9 0.4(3)
Mn1 N2 C8 C9 -179.87(14)
C12 N2 C8 C13 179.48(16)
Mn1 N2 C8 C13 -0.8(2)
N2 C8 C9 C10 -1.9(3)
C13 C8 C9 C10 179.18(19)
C8 C9 C10 C11 1.4(3)
C9 C10 C11 C12 0.5(4)
C8 N2 C12 C11 1.6(3)
Mn1 N2 C12 C11 -178.14(15)
C8 N2 C12 C14 -176.62(16)
Mn1 N2 C12 C14 3.7(2)
C10 C11 C12 N2 -2.0(3)
C10 C11 C12 C14 176.0(2)
Mn1 O5 C13 O6 178.93(16)
Mn1 O5 C13 C8 -0.7(2)
N2 C8 C13 O6 -178.68(17)
C9 C8 C13 O6 0.3(3)
N2 C8 C13 O5 1.0(2)
C9 C8 C13 O5 179.98(19)
Mn1 O7 C14 O8 175.59(18)
Mn1 O7 C14 C12 -5.7(2)
N2 C12 C14 O8 -179.84(19)
C11 C12 C14 O8 2.1(3)
N2 C12 C14 O7 1.3(3)
C11 C12 C14 O7 -176.8(2)
N4 C15 C16 C21 -178.00(17)
C27 C15 C16 C21 1.5(2)
N4 C15 C16 C17 1.4(3)
C27 C15 C16 C17 -179.12(16)
C21 C16 C17 C18 -0.3(3)
C15 C16 C17 C18 -179.62(17)
C16 C17 C18 C19 -0.8(3)
C17 C18 C19 C20 1.4(3)
C18 C19 C20 C21 -0.9(3)
C22 N3 C21 C16 -0.1(2)
C22 N3 C21 C20 179.29(16)
C17 C16 C21 N3 -179.84(15)
C15 C16 C21 N3 -0.4(2)
C17 C16 C21 C20 0.8(2)
C15 C16 C21 C20 -179.84(16)
C19 C20 C21 N3 -179.59(17)
C19 C20 C21 C16 -0.2(3)
C21 N3 C22 C23 179.56(16)
C21 N3 C22 C27 -0.4(2)
N3 C22 C23 C24 -179.19(18)
C27 C22 C23 C24 0.8(3)
C22 C23 C24 C25 -0.5(3)
C23 C24 C25 C26 -0.1(4)
C24 C25 C26 C27 0.3(4)
N3 C22 C27 C26 179.45(17)
C23 C22 C27 C26 -0.5(3)
N3 C22 C27 C15 1.5(2)
C23 C22 C27 C15 -178.46(16)
C25 C26 C27 C22 0.0(3)
C25 C26 C27 C15 177.8(2)
N4 C15 C27 C22 177.46(17)
C16 C15 C27 C22 -2.0(2)
N4 C15 C27 C26 -0.4(3)
C16 C15 C27 C26 -179.86(17)
N6 C28 C29 C34 -176.52(16)
C40 C28 C29 C34 4.4(2)
N6 C28 C29 C30 7.2(3)
C40 C28 C29 C30 -171.89(16)
C34 C29 C30 C31 2.4(3)
C28 C29 C30 C31 178.69(18)
C29 C30 C31 C32 0.6(3)
C30 C31 C32 C33 -2.3(4)
C31 C32 C33 C34 0.8(3)
C35 N5 C34 C29 -2.7(3)
C35 N5 C34 C33 176.34(17)
C30 C29 C34 N5 175.17(16)
C28 C29 C34 N5 -1.3(2)
C30 C29 C34 C33 -3.8(3)
C28 C29 C34 C33 179.73(16)
C32 C33 C34 N5 -176.72(19)
C32 C33 C34 C29 2.3(3)
C34 N5 C35 C36 -176.67(16)
C34 N5 C35 C40 3.3(3)
N5 C35 C36 C37 179.03(17)
C40 C35 C36 C37 -1.0(3)
C35 C36 C37 C38 1.5(3)
C36 C37 C38 C39 -0.8(3)
C37 C38 C39 C40 -0.5(3)
C38 C39 C40 C35 1.0(3)
C38 C39 C40 C28 -179.30(17)
N5 C35 C40 C39 179.74(16)
C36 C35 C40 C39 -0.3(2)
N5 C35 C40 C28 0.0(2)
C36 C35 C40 C28 -179.99(15)
N6 C28 C40 C39 -2.5(3)
C29 C28 C40 C39 176.53(16)
N6 C28 C40 C35 177.18(16)
C29 C28 C40 C35 -3.8(2)
